data_1555818
loop_
_publ_author_name
'Maekawa, Yuuki'
'Maruyama, Toshifumi'
'Murai, Toshiaki'

_publ_section_title
;
 Sequential Deprotonation-Alkylation of Binaphthyloxy-Substituted
 Phosphonochalcogenoates: Chiral Tri- and Tetrasubstituted Carbon Centers
 Adjacent to a Phosphorus Atom.
;
_journal_issue 20
_journal_name_full 'Organic letters'
_journal_page_first 5264
_journal_page_last 5267
_journal_paper_doi 10.1021/acs.orglett.6b02578
_journal_volume 18
_journal_year 2016
_chemical_absolute_configuration rm
_chemical_formula_moiety 'C29 H23 O2 P Se'
_chemical_formula_sum 'C29 H23 O2 P Se'
_chemical_formula_weight 513.40
_space_group_IT_number 18
_space_group_name_Hall 'P 2bc 2'
_space_group_name_H-M_alt 'P 2 21 21'
_symmetry_cell_setting orthorhombic
_symmetry_space_group_name_H-M 'P 2 21 21'
_atom_sites_solution_hydrogens geom
_atom_sites_solution_primary direct
_atom_sites_solution_secondary difmap
_audit_creation_method SHELXL-97
_cell_angle_alpha 90.00
_cell_angle_beta 90.00
_cell_angle_gamma 90.00
_cell_formula_units_Z 4
_cell_length_a 7.4297(9)
_cell_length_b 13.2923(17)
_cell_length_c 23.557(3)
_cell_measurement_reflns_used 8410
_cell_measurement_temperature 193(2)
_cell_measurement_theta_max 31.1451
_cell_measurement_theta_min 1.7591
_cell_volume 2326.4(5)
_computing_structure_refinement 'SHELXL-97 (Sheldrick, 1997)'
_computing_structure_solution 'SHELXS-97 (Sheldrick, 1990)'
_diffrn_ambient_temperature 193(2)
_diffrn_detector_area_resol_mean 14.6306
_diffrn_measured_fraction_theta_full 0.993
_diffrn_measured_fraction_theta_max 0.993
_diffrn_measurement_device_type 'Mercury CCD (2x2 bin mode)'
_diffrn_measurement_method dtprofit.ref
_diffrn_radiation_monochromator graphite
_diffrn_radiation_source 'fine-focus sealed tube'
_diffrn_radiation_type MoK\a
_diffrn_radiation_wavelength 0.71075
_diffrn_reflns_av_R_equivalents 0.0307
_diffrn_reflns_av_sigmaI/netI 0.0522
_diffrn_reflns_limit_h_max 9
_diffrn_reflns_limit_h_min -9
_diffrn_reflns_limit_k_max 17
_diffrn_reflns_limit_k_min -16
_diffrn_reflns_limit_l_max 20
_diffrn_reflns_limit_l_min -30
_diffrn_reflns_number 19140
_diffrn_reflns_theta_full 27.50
_diffrn_reflns_theta_max 27.50
_diffrn_reflns_theta_min 1.73
_exptl_absorpt_coefficient_mu 1.708
_exptl_absorpt_correction_T_max 0.7264
_exptl_absorpt_correction_T_min 0.7264
_exptl_absorpt_correction_type numerical
_exptl_crystal_colour Colorless
_exptl_crystal_density_diffrn 1.466
_exptl_crystal_density_method 'not measured'
_exptl_crystal_description Prism
_exptl_crystal_F_000 1048
_exptl_crystal_size_max 0.20
_exptl_crystal_size_mid 0.20
_exptl_crystal_size_min 0.20
_refine_diff_density_max 0.292
_refine_diff_density_min -0.337
_refine_diff_density_rms 0.049
_refine_ls_abs_structure_details 'Flack H D (1983), Acta Cryst. A39, 876-881'
_refine_ls_abs_structure_Flack -0.012(6)
_refine_ls_extinction_method none
_refine_ls_goodness_of_fit_ref 1.010
_refine_ls_hydrogen_treatment constr
_refine_ls_matrix_type full
_refine_ls_number_parameters 299
_refine_ls_number_reflns 5306
_refine_ls_number_restraints 0
_refine_ls_restrained_S_all 1.010
_refine_ls_R_factor_all 0.0325
_refine_ls_R_factor_gt 0.0278
_refine_ls_shift/su_max 0.001
_refine_ls_shift/su_mean 0.000
_refine_ls_structure_factor_coef Fsqd
_refine_ls_weighting_details 'calc w=1/[\s^2^(Fo^2^)+(0.0120P)^2^+0.0000P] where P=(Fo^2^+2Fc^2^)/3'
_refine_ls_weighting_scheme calc
_refine_ls_wR_factor_gt 0.0477
_refine_ls_wR_factor_ref 0.0494
_reflns_number_gt 4690
_reflns_number_total 5306
_reflns_threshold_expression >2sigma(I)
_cod_data_source_file ol6b02578_si_002.cif
_cod_data_source_block sbisepstyme
_cod_depositor_comments
;
The following automatic conversions were performed:

data item '_exptl_absorpt_correction_type' value 'Numerical' was
changed to 'numerical' in accordance with the
/home/saulius/struct/COD-crude-data/automatic-downloads/DataCite-retrospective/ACS/depositions/lib/dictionaries/cif_core.dic
dictionary named 'cif_core.dic' version 2.4.2 last updated on
2011-04-26.

Automatic conversion script
Id: cif_fix_values 6909 2019-04-08 15:41:33Z antanas 
;
_cod_original_cell_volume 2326.5(5)
_cod_original_sg_symbol_H-M P22121
_cod_database_code 1555818

loop_
_symmetry_equiv_pos_as_xyz
'x, y, z'
'-x, -y+1/2, z+1/2'
'x, -y, -z'
'-x, y+1/2, -z+1/2'

loop_
_atom_site_label
_atom_site_type_symbol
_atom_site_fract_x
_atom_site_fract_y
_atom_site_fract_z
_atom_site_U_iso_or_equiv
_atom_site_adp_type
_atom_site_occupancy
_atom_site_symmetry_multiplicity
_atom_site_calc_flag
_atom_site_refinement_flags
Se1 Se 0.50951(4) -0.035919(16) 0.130150(9) 0.04051(7) Uani 1 1 d .
P1 P 0.38568(8) 0.10327(4) 0.12711(2) 0.02703(12) Uani 1 1 d .
O1 O 0.4771(2) 0.17540(10) 0.17343(5) 0.0310(4) Uani 1 1 d .
O2 O 0.4020(2) 0.16743(10) 0.06946(5) 0.0268(3) Uani 1 1 d .
C1 C 0.5460(2) 0.33399(14) 0.12734(8) 0.0228(4) Uani 1 1 d .
C2 C 0.4642(3) 0.28129(15) 0.17059(7) 0.0281(5) Uani 1 1 d .
C3 C 0.3742(3) 0.32776(17) 0.21607(8) 0.0330(6) Uani 1 1 d .
H3 H 0.3223 0.2882 0.2454 0.040 Uiso 1 1 calc R
C4 C 0.3621(3) 0.42931(17) 0.21766(8) 0.0357(6) Uani 1 1 d .
H4 H 0.3061 0.4611 0.2492 0.043 Uiso 1 1 calc R
C5 C 0.4062(3) 0.59411(18) 0.17227(9) 0.0372(6) Uani 1 1 d .
H5 H 0.3502 0.6260 0.2037 0.045 Uiso 1 1 calc R
C6 C 0.4609(3) 0.65074(16) 0.12705(10) 0.0412(6) Uani 1 1 d .
H6 H 0.4434 0.7215 0.1271 0.049 Uiso 1 1 calc R
C7 C 0.5430(3) 0.60362(17) 0.08074(9) 0.0354(6) Uani 1 1 d .
H7 H 0.5778 0.6427 0.0488 0.042 Uiso 1 1 calc R
C8 C 0.5741(3) 0.50231(16) 0.08064(8) 0.0285(5) Uani 1 1 d .
H8 H 0.6323 0.4724 0.0490 0.034 Uiso 1 1 calc R
C9 C 0.5211(3) 0.44118(13) 0.12685(7) 0.0238(4) Uani 1 1 d .
C10 C 0.4317(3) 0.48852(16) 0.17297(8) 0.0293(5) Uani 1 1 d .
C11 C 0.6483(3) 0.28140(14) 0.08163(7) 0.0233(5) Uani 1 1 d .
C12 C 0.5718(3) 0.20197(16) 0.05311(8) 0.0256(5) Uani 1 1 d .
C13 C 0.6508(3) 0.15547(16) 0.00571(8) 0.0319(5) Uani 1 1 d .
H13 H 0.5920 0.1012 -0.0128 0.038 Uiso 1 1 calc R
C14 C 0.8126(3) 0.18929(16) -0.01322(8) 0.0340(5) Uani 1 1 d .
H14 H 0.8640 0.1601 -0.0463 0.041 Uiso 1 1 calc R
C15 C 1.0770(3) 0.30071(19) -0.00286(9) 0.0369(6) Uani 1 1 d .
H15 H 1.1301 0.2718 -0.0357 0.044 Uiso 1 1 calc R
C16 C 1.1671(3) 0.3740(2) 0.02605(9) 0.0449(6) Uani 1 1 d .
H16 H 1.2808 0.3969 0.0129 0.054 Uiso 1 1 calc R
C17 C 1.0916(3) 0.41550(18) 0.07507(9) 0.0392(6) Uani 1 1 d .
H17 H 1.1559 0.4656 0.0954 0.047 Uiso 1 1 calc R
C18 C 0.9275(3) 0.38523(17) 0.09405(8) 0.0300(5) Uani 1 1 d .
H18 H 0.8803 0.4136 0.1279 0.036 Uiso 1 1 calc R
C19 C 0.8256(3) 0.31233(15) 0.06428(7) 0.0248(5) Uani 1 1 d .
C20 C 0.9060(3) 0.26713(17) 0.01531(8) 0.0292(5) Uani 1 1 d .
C21 C 0.1434(3) 0.10404(16) 0.13294(8) 0.0335(5) Uani 1 1 d .
H21 H 0.1009 0.1752 0.1295 0.040 Uiso 1 1 calc R
C22 C 0.0727(4) 0.06086(16) 0.18974(9) 0.0444(7) Uani 1 1 d .
H22 H -0.0396 0.0232 0.1821 0.053 Uiso 1 1 calc R
H22A H 0.1623 0.0122 0.2044 0.053 Uiso 1 1 calc R
C23 C 0.0352(3) 0.13802(15) 0.23561(9) 0.0319(6) Uani 1 1 d .
C24 C -0.0798(3) 0.21762(17) 0.22489(9) 0.0333(6) Uani 1 1 d .
H24 H -0.1315 0.2249 0.1882 0.040 Uiso 1 1 calc R
C25 C -0.1202(4) 0.28668(18) 0.26674(10) 0.0427(6) Uani 1 1 d .
H25 H -0.1995 0.3410 0.2588 0.051 Uiso 1 1 calc R
C26 C -0.0453(4) 0.27680(19) 0.32005(9) 0.0486(7) Uani 1 1 d .
H26 H -0.0714 0.3248 0.3488 0.058 Uiso 1 1 calc R
C27 C 0.0670(4) 0.1973(2) 0.33139(10) 0.0508(7) Uani 1 1 d .
H27 H 0.1170 0.1897 0.3683 0.061 Uiso 1 1 calc R
C28 C 0.1076(3) 0.12815(19) 0.28942(9) 0.0431(6) Uani 1 1 d .
H28 H 0.1859 0.0735 0.2976 0.052 Uiso 1 1 calc R
C29 C 0.0666(3) 0.04341(19) 0.08248(9) 0.0492(7) Uani 1 1 d .
H29 H 0.0997 -0.0276 0.0866 0.074 Uiso 1 1 calc R
H29A H 0.1164 0.0696 0.0469 0.074 Uiso 1 1 calc R
H29B H -0.0648 0.0497 0.0819 0.074 Uiso 1 1 calc R

loop_
_atom_site_aniso_label
_atom_site_aniso_U_11
_atom_site_aniso_U_22
_atom_site_aniso_U_33
_atom_site_aniso_U_23
_atom_site_aniso_U_13
_atom_site_aniso_U_12
Se1 0.05298(17) 0.03096(11) 0.03760(11) 0.00124(10) 0.00198(14) 0.00877(14)
P1 0.0353(3) 0.0236(3) 0.0223(2) 0.0001(2) 0.0014(3) -0.0027(3)
O1 0.0442(10) 0.0273(8) 0.0215(6) 0.0008(5) -0.0008(7) -0.0067(9)
O2 0.0313(9) 0.0274(8) 0.0216(7) 0.0014(6) -0.0013(6) -0.0066(7)
C1 0.0215(12) 0.0269(10) 0.0200(8) -0.0049(8) -0.0013(9) -0.0035(8)
C2 0.0330(16) 0.0282(11) 0.0232(9) -0.0023(8) -0.0032(9) -0.0044(11)
C3 0.0370(15) 0.0397(14) 0.0222(10) -0.0026(9) 0.0033(10) -0.0086(12)
C4 0.0331(15) 0.0455(15) 0.0284(11) -0.0131(9) 0.0054(10) -0.0059(12)
C5 0.0323(15) 0.0378(14) 0.0416(12) -0.0133(11) 0.0009(10) 0.0025(12)
C6 0.0377(17) 0.0264(11) 0.0595(14) -0.0061(12) -0.0045(14) 0.0007(11)
C7 0.0338(16) 0.0303(12) 0.0421(12) 0.0051(10) -0.0032(10) -0.0026(11)
C8 0.0264(14) 0.0300(11) 0.0289(10) -0.0010(9) -0.0015(9) -0.0017(10)
C9 0.0188(11) 0.0285(10) 0.0241(8) -0.0040(8) -0.0056(10) -0.0023(9)
C10 0.0254(14) 0.0309(13) 0.0317(10) -0.0066(9) -0.0023(9) -0.0013(10)
C11 0.0271(13) 0.0224(11) 0.0204(9) 0.0037(8) -0.0006(8) 0.0006(10)
C12 0.0289(14) 0.0277(12) 0.0203(9) 0.0039(8) 0.0019(8) -0.0010(10)
C13 0.0462(16) 0.0259(11) 0.0238(10) -0.0027(8) -0.0006(10) 0.0017(11)
C14 0.0424(15) 0.0333(13) 0.0265(11) -0.0019(10) 0.0093(10) 0.0072(12)
C15 0.0317(15) 0.0458(15) 0.0330(12) 0.0042(11) 0.0096(10) 0.0072(13)
C16 0.0264(15) 0.0589(18) 0.0495(14) 0.0107(13) 0.0056(11) 0.0036(13)
C17 0.0249(14) 0.0474(16) 0.0453(13) 0.0029(11) -0.0056(11) -0.0019(12)
C18 0.0238(13) 0.0344(13) 0.0318(11) 0.0017(10) -0.0017(9) 0.0016(10)
C19 0.0244(13) 0.0264(11) 0.0236(10) 0.0044(8) 0.0000(8) 0.0039(10)
C20 0.0297(13) 0.0326(13) 0.0254(10) 0.0056(10) 0.0021(9) 0.0070(11)
C21 0.0355(14) 0.0262(11) 0.0388(11) 0.0046(10) 0.0068(11) -0.0014(10)
C22 0.0514(19) 0.0263(13) 0.0555(14) 0.0055(10) 0.0216(12) -0.0025(12)
C23 0.0304(16) 0.0259(11) 0.0394(11) 0.0054(9) 0.0077(10) -0.0047(11)
C24 0.0341(15) 0.0319(13) 0.0337(11) 0.0040(10) -0.0009(10) -0.0005(11)
C25 0.0456(18) 0.0312(14) 0.0514(14) 0.0017(11) 0.0031(12) 0.0051(13)
C26 0.059(2) 0.0449(15) 0.0420(13) -0.0080(11) 0.0048(12) -0.0092(14)
C27 0.055(2) 0.0599(18) 0.0379(13) 0.0050(12) -0.0090(11) -0.0061(15)
C28 0.0338(16) 0.0446(16) 0.0509(14) 0.0145(12) 0.0005(12) 0.0069(13)
C29 0.0437(17) 0.0501(16) 0.0539(14) 0.0051(13) -0.0084(12) -0.0101(14)

loop_
_atom_type_symbol
_atom_type_description
_atom_type_scat_dispersion_real
_atom_type_scat_dispersion_imag
_atom_type_scat_source
C C 0.0033 0.0016 'International Tables Vol C Tables 4.2.6.8 and 6.1.1.4'
H H 0.0000 0.0000 'International Tables Vol C Tables 4.2.6.8 and 6.1.1.4'
O O 0.0106 0.0060 'International Tables Vol C Tables 4.2.6.8 and 6.1.1.4'
P P 0.1023 0.0942 'International Tables Vol C Tables 4.2.6.8 and 6.1.1.4'
Se Se -0.0929 2.2259 'International Tables Vol C Tables 4.2.6.8 and 6.1.1.4'

loop_
_geom_angle_atom_site_label_1
_geom_angle_atom_site_label_2
_geom_angle_atom_site_label_3
_geom_angle
O1 P1 O2 103.05(7)
O1 P1 C21 111.54(9)
O2 P1 C21 97.84(9)
O1 P1 Se1 108.84(6)
O2 P1 Se1 118.05(6)
C21 P1 Se1 116.49(7)
C2 O1 P1 122.34(12)
C12 O2 P1 118.38(12)
C2 C1 C9 116.97(17)
C2 C1 C11 121.35(17)
C9 C1 C11 121.62(18)
C1 C2 C3 123.36(19)
C1 C2 O1 120.80(18)
C3 C2 O1 115.72(18)
C4 C3 C2 119.4(2)
C3 C4 C10 120.7(2)
C6 C5 C10 121.0(2)
C5 C6 C7 119.4(2)
C8 C7 C6 121.1(2)
C7 C8 C9 121.2(2)
C8 C9 C10 117.67(17)
C8 C9 C1 122.69(18)
C10 C9 C1 119.55(18)
C4 C10 C5 120.8(2)
C4 C10 C9 119.63(19)
C5 C10 C9 119.51(19)
C12 C11 C19 117.32(18)
C12 C11 C1 120.14(18)
C19 C11 C1 122.51(17)
C11 C12 O2 119.42(18)
C11 C12 C13 123.6(2)
O2 C12 C13 116.88(19)
C14 C13 C12 119.0(2)
C13 C14 C20 121.31(19)
C16 C15 C20 121.0(2)
C15 C16 C17 119.8(2)
C18 C17 C16 121.0(2)
C17 C18 C19 121.3(2)
C18 C19 C20 117.60(19)
C18 C19 C11 122.99(18)
C20 C19 C11 119.41(19)
C15 C20 C14 121.9(2)
C15 C20 C19 119.1(2)
C14 C20 C19 119.0(2)
C29 C21 C22 110.28(18)
C29 C21 P1 107.84(15)
C22 C21 P1 113.70(16)
C23 C22 C21 115.33(17)
C24 C23 C28 118.7(2)
C24 C23 C22 120.1(2)
C28 C23 C22 121.2(2)
C25 C24 C23 120.9(2)
C26 C25 C24 119.9(2)
C27 C26 C25 119.7(2)
C26 C27 C28 120.3(2)
C27 C28 C23 120.5(2)

loop_
_geom_bond_atom_site_label_1
_geom_bond_atom_site_label_2
_geom_bond_distance
Se1 P1 2.0675(6)
P1 O1 1.6035(13)
P1 O2 1.6083(13)
P1 C21 1.805(2)
O1 C2 1.412(2)
O2 C12 1.396(2)
C1 C2 1.378(3)
C1 C9 1.437(2)
C1 C11 1.492(2)
C2 C3 1.406(3)
C3 C4 1.353(3)
C4 C10 1.413(3)
C5 C6 1.366(3)
C5 C10 1.416(3)
C6 C7 1.398(3)
C7 C8 1.366(3)
C8 C9 1.414(3)
C9 C10 1.420(3)
C11 C12 1.375(3)
C11 C19 1.439(3)
C12 C13 1.405(3)
C13 C14 1.359(3)
C14 C20 1.416(3)
C15 C16 1.365(3)
C15 C20 1.413(3)
C16 C17 1.397(3)
C17 C18 1.359(3)
C18 C19 1.416(3)
C19 C20 1.431(3)
C21 C29 1.545(3)
C21 C22 1.548(3)
C22 C23 1.516(3)
C23 C24 1.383(3)
C23 C28 1.383(3)
C24 C25 1.380(3)
C25 C26 1.380(3)
C26 C27 1.373(3)
C27 C28 1.383(3)

loop_
_geom_torsion_atom_site_label_1
_geom_torsion_atom_site_label_2
_geom_torsion_atom_site_label_3
_geom_torsion_atom_site_label_4
_geom_torsion
O2 P1 O1 C2 33.78(18)
C21 P1 O1 C2 -70.23(18)
Se1 P1 O1 C2 159.88(15)
O1 P1 O2 C12 54.42(16)
C21 P1 O2 C12 168.76(15)
Se1 P1 O2 C12 -65.53(15)
C9 C1 C2 C3 -6.1(3)
C11 C1 C2 C3 176.71(19)
C9 C1 C2 O1 178.12(17)
C11 C1 C2 O1 0.9(3)
P1 O1 C2 C1 -66.7(3)
P1 O1 C2 C3 117.17(17)
C1 C2 C3 C4 1.5(4)
O1 C2 C3 C4 177.5(2)
C2 C3 C4 C10 2.8(4)
C10 C5 C6 C7 0.1(4)
C5 C6 C7 C8 -1.9(4)
C6 C7 C8 C9 1.3(3)
C7 C8 C9 C10 1.0(3)
C7 C8 C9 C1 177.8(2)
C2 C1 C9 C8 -170.24(19)
C11 C1 C9 C8 7.0(3)
C2 C1 C9 C10 6.4(3)
C11 C1 C9 C10 -176.38(18)
C3 C4 C10 C5 174.8(2)
C3 C4 C10 C9 -2.3(3)
C6 C5 C10 C4 -174.9(2)
C6 C5 C10 C9 2.2(4)
C8 C9 C10 C4 174.35(19)
C1 C9 C10 C4 -2.5(3)
C8 C9 C10 C5 -2.7(3)
C1 C9 C10 C5 -179.58(19)
C2 C1 C11 C12 50.2(3)
C9 C1 C11 C12 -126.8(2)
C2 C1 C11 C19 -131.7(2)
C9 C1 C11 C19 51.2(3)
C19 C11 C12 O2 178.22(16)
C1 C11 C12 O2 -3.6(3)
C19 C11 C12 C13 -5.2(3)
C1 C11 C12 C13 172.98(18)
P1 O2 C12 C11 -74.3(2)
P1 O2 C12 C13 108.92(17)
C11 C12 C13 C14 0.7(3)
O2 C12 C13 C14 177.32(17)
C12 C13 C14 C20 2.8(3)
C20 C15 C16 C17 1.3(4)
C15 C16 C17 C18 -1.2(4)
C16 C17 C18 C19 -1.3(3)
C17 C18 C19 C20 3.6(3)
C17 C18 C19 C11 -177.30(19)
C12 C11 C19 C18 -172.72(19)
C1 C11 C19 C18 9.2(3)
C12 C11 C19 C20 6.3(3)
C1 C11 C19 C20 -171.80(18)
C16 C15 C20 C14 -178.3(2)
C16 C15 C20 C19 1.1(3)
C13 C14 C20 C15 177.9(2)
C13 C14 C20 C19 -1.5(3)
C18 C19 C20 C15 -3.5(3)
C11 C19 C20 C15 177.44(18)
C18 C19 C20 C14 175.90(19)
C11 C19 C20 C14 -3.2(3)
O1 P1 C21 C29 173.18(13)
O2 P1 C21 C29 65.76(15)
Se1 P1 C21 C29 -61.04(16)
O1 P1 C21 C22 -64.22(17)
O2 P1 C21 C22 -171.64(14)
Se1 P1 C21 C22 61.56(16)
C29 C21 C22 C23 -143.9(2)
P1 C21 C22 C23 94.8(2)
C21 C22 C23 C24 55.2(3)
C21 C22 C23 C28 -127.8(2)
C28 C23 C24 C25 0.7(3)
C22 C23 C24 C25 177.8(2)
C23 C24 C25 C26 0.1(4)
C24 C25 C26 C27 -1.0(4)
C25 C26 C27 C28 1.1(4)
C26 C27 C28 C23 -0.3(4)
C24 C23 C28 C27 -0.6(4)
C22 C23 C28 C27 -177.7(2)
